data_4332739
loop_
_publ_author_name
'Gass, Ian A.'
'Milios, Constantinos J.'
'Whittaker, A. Gavin'
'Fabiani, Francesca P. A.'
'Parsons, Simon'
'Murrie, Mark'
'Perlepes, Spyros P.'
'Brechin, Euan K.'

_publ_section_title
;
 A Cube in a Tetrahedron:&#x00A0; Microwave-Assisted Synthesis of an
 Octametallic FeIIICluster
;
_journal_issue 14
_journal_name_full 'Inorganic Chemistry'
_journal_page_first 5281
_journal_page_last 5283
_journal_paper_doi 10.1021/ic0607843
_journal_volume 45
_journal_year 2006
_chemical_compound_source 'I. Gass/E. Brechin'
_chemical_formula_moiety 'C76 H60 Fe8 N12 O20, 4(C5 H5 N)'
_chemical_formula_sum 'C96 H80 Fe8 N16 O20'
_chemical_formula_weight 2224.56
_space_group_IT_number 88
_symmetry_cell_setting tetragonal
_symmetry_space_group_name_Hall '-I 4ad'
_symmetry_space_group_name_H-M 'I 41/a :2'
_atom_sites_solution_hydrogens geom
_atom_sites_solution_primary direct
_audit_creation_date 06-02-17
_audit_creation_method CRYSTALS_ver_12.82
_cell_angle_alpha 90
_cell_angle_beta 90
_cell_angle_gamma 90
_cell_formula_units_Z 4
_cell_length_a 28.9096(3)
_cell_length_b 28.9096(3)
_cell_length_c 11.1722(3)
_cell_measurement_reflns_used 7933
_cell_measurement_temperature 150
_cell_measurement_theta_max 25
_cell_measurement_theta_min 2
_cell_volume 9337.3(3)
_computing_cell_refinement 'SAINT (Siemens ,1995)'
_computing_data_collection 'SMART (Siemens, 1993)'
_computing_data_reduction 'SAINT (Siemens ,1995)'
_computing_molecular_graphics 'CAMERON (Watkin et al., 1996), XCIF, PLATON, ENCIFER'
_computing_publication_material 'CRYSTALS (Betteridge et al., 2003)'
_computing_structure_refinement 'CRYSTALS (Betteridge et al., 2003)'
_computing_structure_solution 'SHELXS 86 (Sheldrick, 1986)'
_diffrn_ambient_temperature 150
_diffrn_measured_fraction_theta_full 0.999
_diffrn_measured_fraction_theta_max 0.957
_diffrn_measurement_device_type 'Bruker SMART'
_diffrn_measurement_method \w
_diffrn_radiation_monochromator graphite
_diffrn_radiation_type 'Mo K\a'
_diffrn_radiation_wavelength 0.71073
_diffrn_reflns_av_R_equivalents 0.048
_diffrn_reflns_limit_h_max 39
_diffrn_reflns_limit_h_min -39
_diffrn_reflns_limit_k_max 37
_diffrn_reflns_limit_k_min -37
_diffrn_reflns_limit_l_max 15
_diffrn_reflns_limit_l_min -15
_diffrn_reflns_number 56039
_diffrn_reflns_theta_full 27.768
_diffrn_reflns_theta_max 28.925
_diffrn_reflns_theta_min 1.409
_diffrn_standards_number 0
_exptl_absorpt_coefficient_mu 1.287
_exptl_absorpt_correction_T_max 0.85
_exptl_absorpt_correction_T_min 0.64
_exptl_absorpt_correction_type multi-scan
_exptl_absorpt_process_details 'SADABS (Siemens, 1996)'
_exptl_crystal_colour brown
_exptl_crystal_density_diffrn 1.582
_exptl_crystal_description needle
_exptl_crystal_F_000 4544
_exptl_crystal_recrystallization_method
;
Slow cooling after solvothermal conditions.
;
_exptl_crystal_size_max 0.57
_exptl_crystal_size_mid 0.14
_exptl_crystal_size_min 0.13
_refine_diff_density_max 1.06
_refine_diff_density_min -0.80
_refine_ls_extinction_method None
_refine_ls_goodness_of_fit_ref 0.6355
_refine_ls_hydrogen_treatment constr
_refine_ls_matrix_type full
_refine_ls_number_parameters 316
_refine_ls_number_reflns 5891
_refine_ls_number_restraints 0
_refine_ls_R_factor_all 0.0775
_refine_ls_R_factor_gt 0.0384
_refine_ls_shift/su_max 0.000207
_refine_ls_structure_factor_coef Fsqd
_refine_ls_weighting_details
;
 w=1/[\s^2^(F^2^) + ( 0.00P)^2^ + 0.00P] 
where P=(max(Fo^2^,0) + 2Fc^2^)/3 
;
_refine_ls_weighting_scheme calc
_refine_ls_wR_factor_all 0.0867
_refine_ls_wR_factor_gt 0.0734
_refine_ls_wR_factor_ref 0.0867
_reflns_limit_h_max 27
_reflns_limit_h_min -26
_reflns_limit_k_max 39
_reflns_limit_k_min 0
_reflns_limit_l_max 15
_reflns_limit_l_min 0
_reflns_number_gt 3808
_reflns_number_total 5891
_reflns_threshold_expression I>2.00u(I)
_oxford_diffrn_Wilson_B_factor 0.00
_oxford_diffrn_Wilson_scale 0.00
_oxford_refine_ls_scale 0.097008(19)
_oxford_structure_analysis_title 'eb6020 in I4(1)/a'
_cod_data_source_file ic0607843sup1.cif
_cod_data_source_block eb6020
_cod_depositor_comments
;
The following automatic conversions were performed:

'_symmetry_cell_setting' value 'Tetragonal' changed to 'tetragonal'
according to /home/saulius/struct/CIF-dictionaries/cif_core.dic
dictionary named 'cif_core.dic' version 2.4.2 from 2011-04-26.

Automatic conversion script
Id: cif_fix_values 1891 2012-01-12 08:04:46Z andrius 
;
_cod_original_sg_symbol_H-M 'I 41/a '
_cod_database_code 4332739

loop_
_symmetry_equiv_pos_as_xyz
x,y,z
-x,-y,-z
x+1/2,y+1/2,z+1/2
-x+1/2,-y+1/2,-z+1/2
-y+3/4,x+1/4,z+1/4
y+3/4,-x+1/4,-z+1/4
-y+5/4,x+3/4,z+3/4
y+5/4,-x+3/4,-z+3/4
-x+1/2,-y,z+1/2
x+1/2,y,-z+1/2
-x+1,-y+1/2,z+1
x+1,y+1/2,-z+1
y+3/4,-x+3/4,z+3/4
-y+3/4,x+3/4,-z+3/4
y+5/4,-x+5/4,z+5/4
-y+5/4,x+5/4,-z+5/4

loop_
_atom_site_label
_atom_site_type_symbol
_atom_site_fract_x
_atom_site_fract_y
_atom_site_fract_z
_atom_site_U_iso_or_equiv
_atom_site_occupancy
_atom_site_adp_type
_atom_site_refinement_flags_posn
C2 C 0.35055(16) 0.00510(14) 0.0607(4) 0.0539 1.0000 Uani .
C3 C 0.31890(15) 0.03652(15) 0.0222(4) 0.0516 1.0000 Uani .
C4 C 0.32874(15) 0.08286(14) 0.0358(4) 0.0522 1.0000 Uani .
C5 C 0.36976(14) 0.09480(13) 0.0869(3) 0.0439 1.0000 Uani .
C6 C 0.39897(13) 0.06105(13) 0.1242(4) 0.0424 1.0000 Uani .
C11 C 0.06444(9) 0.21190(10) -0.2469(3) 0.0182 1.0000 Uani .
C12 C 0.10804(10) 0.23679(10) -0.2375(3) 0.0184 1.0000 Uani .
C13 C 0.14166(10) 0.22867(11) -0.3255(3) 0.0249 1.0000 Uani .
C14 C 0.18366(11) 0.25101(12) -0.3222(3) 0.0293 1.0000 Uani .
C15 C 0.19252(10) 0.28311(11) -0.2335(3) 0.0282 1.0000 Uani .
C16 C 0.15965(10) 0.29233(10) -0.1471(3) 0.0224 1.0000 Uani .
C17 C 0.11750(9) 0.26889(9) -0.1467(3) 0.0173 1.0000 Uani .
C19 C -0.01423(11) 0.41571(11) 0.0789(3) 0.0279 1.0000 Uani .
C21 C 0.11383(10) 0.38904(9) 0.0951(3) 0.0196 1.0000 Uani .
C22 C 0.12884(9) 0.41523(10) -0.0080(3) 0.0192 1.0000 Uani .
C23 C 0.16096(10) 0.45085(10) 0.0124(3) 0.0243 1.0000 Uani .
C24 C 0.17553(11) 0.47967(11) -0.0771(3) 0.0298 1.0000 Uani .
C25 C 0.15807(11) 0.47357(11) -0.1920(3) 0.0293 1.0000 Uani .
C26 C 0.12704(11) 0.43847(10) -0.2160(3) 0.0266 1.0000 Uani .
C27 C 0.11174(9) 0.40841(10) -0.1257(3) 0.0191 1.0000 Uani .
C28 C -0.04074(12) 0.45487(12) 0.0923(3) 0.0363 1.0000 Uani .
C34 C -0.02364(11) 0.41663(11) -0.1234(3) 0.0294 1.0000 Uani .
C35 C -0.05036(12) 0.45634(12) -0.1181(4) 0.0362 1.0000 Uani .
C36 C -0.05910(12) 0.47546(12) -0.0082(4) 0.0365 1.0000 Uani .
H21 H 0.3447 -0.0258 0.0493 0.0639 1.0000 Uiso R
H31 H 0.2919 0.0271 -0.0114 0.0619 1.0000 Uiso R
H41 H 0.3072 0.1049 0.0108 0.0632 1.0000 Uiso R
H51 H 0.3777 0.1259 0.0967 0.0531 1.0000 Uiso R
H61 H 0.4273 0.0690 0.1584 0.0506 1.0000 Uiso R
H111 H 0.0574 0.1987 -0.3185 0.0214 1.0000 Uiso R
H131 H 0.1352 0.2085 -0.3861 0.0297 1.0000 Uiso R
H141 H 0.2061 0.2448 -0.3789 0.0348 1.0000 Uiso R
H151 H 0.2201 0.2987 -0.2327 0.0341 1.0000 Uiso R
H161 H 0.1653 0.3142 -0.0894 0.0264 1.0000 Uiso R
H191 H -0.0021 0.4019 0.1461 0.0328 1.0000 Uiso R
H211 H 0.1295 0.3934 0.1668 0.0221 1.0000 Uiso R
H231 H 0.1720 0.4548 0.0892 0.0283 1.0000 Uiso R
H241 H 0.1964 0.5031 -0.0607 0.0359 1.0000 Uiso R
H251 H 0.1672 0.4932 -0.2533 0.0346 1.0000 Uiso R
H261 H 0.1163 0.4347 -0.2922 0.0311 1.0000 Uiso R
H281 H -0.0464 0.4666 0.1671 0.0436 1.0000 Uiso R
H341 H -0.0180 0.4032 -0.1961 0.0348 1.0000 Uiso R
H351 H -0.0621 0.4693 -0.1886 0.0425 1.0000 Uiso R
H361 H -0.0773 0.5017 -0.0005 0.0438 1.0000 Uiso R
N1 N 0.39026(13) 0.01603(11) 0.1143(3) 0.0524 1.0000 Uani .
N6 N -0.00527(8) 0.39662(8) -0.0275(2) 0.0207 1.0000 Uani .
N11 N 0.03560(8) 0.20744(8) -0.1599(2) 0.0161 1.0000 Uani .
N21 N 0.07930(8) 0.36081(8) 0.0963(2) 0.0161 1.0000 Uani .
O11 O -0.00345(7) 0.18287(6) -0.18861(18) 0.0182 1.0000 Uani .
O21 O 0.08209(7) 0.37523(7) -0.15251(18) 0.0200 1.0000 Uani .
O112 O 0.01157(6) 0.29706(6) 0.04997(17) 0.0143 1.0000 Uani .
O121 O 0.08629(6) 0.27808(6) -0.05939(18) 0.0172 1.0000 Uani .
O211 O 0.06875(7) 0.34343(7) 0.20749(18) 0.0197 1.0000 Uani .
Fe1 Fe -0.048878(13) 0.269689(13) 0.02318(4) 0.0135 1.0000 Uani .
Fe2 Fe 0.042130(14) 0.337604(13) -0.05864(4) 0.0149 1.0000 Uani .

loop_
_atom_site_aniso_label
_atom_site_aniso_U_11
_atom_site_aniso_U_22
_atom_site_aniso_U_33
_atom_site_aniso_U_23
_atom_site_aniso_U_13
_atom_site_aniso_U_12
C2 0.077(3) 0.033(2) 0.052(3) -0.004(2) 0.002(3) -0.015(2)
C3 0.049(3) 0.061(3) 0.045(3) -0.006(2) -0.005(2) -0.016(2)
C4 0.062(3) 0.047(2) 0.048(3) -0.010(2) -0.015(2) 0.009(2)
C5 0.064(3) 0.030(2) 0.037(2) -0.0042(18) -0.002(2) -0.0053(19)
C6 0.041(2) 0.046(2) 0.040(2) -0.011(2) 0.0064(19) -0.0024(19)
C11 0.0190(14) 0.0211(15) 0.0147(16) -0.0034(12) -0.0012(12) 0.0023(12)
C12 0.0170(14) 0.0206(14) 0.0174(15) 0.0036(12) 0.0006(12) 0.0030(11)
C13 0.0242(16) 0.0310(17) 0.0196(17) 0.0009(14) 0.0006(13) 0.0017(13)
C14 0.0213(16) 0.046(2) 0.0209(18) 0.0032(16) 0.0082(14) 0.0038(14)
C15 0.0160(15) 0.0400(19) 0.0285(19) 0.0061(16) 0.0006(14) -0.0042(13)
C16 0.0224(16) 0.0225(15) 0.0224(17) 0.0000(13) -0.0012(13) -0.0022(12)
C17 0.0161(14) 0.0179(14) 0.0178(15) 0.0032(12) 0.0010(12) 0.0020(11)
C19 0.0320(18) 0.0239(17) 0.0277(19) 0.0047(14) 0.0042(15) 0.0033(14)
C21 0.0198(15) 0.0180(14) 0.0211(17) -0.0006(12) -0.0056(13) 0.0007(11)
C22 0.0145(13) 0.0168(14) 0.0262(17) 0.0043(13) -0.0011(13) 0.0002(11)
C23 0.0192(15) 0.0240(16) 0.0297(19) 0.0039(14) -0.0038(14) -0.0032(12)
C24 0.0232(16) 0.0248(17) 0.041(2) 0.0048(16) -0.0018(15) -0.0101(13)
C25 0.0294(18) 0.0235(16) 0.035(2) 0.0098(15) 0.0061(16) -0.0100(13)
C26 0.0310(17) 0.0268(17) 0.0220(18) 0.0055(14) 0.0023(14) -0.0052(14)
C27 0.0135(14) 0.0171(14) 0.0269(18) 0.0019(13) 0.0039(13) 0.0017(11)
C28 0.044(2) 0.0297(19) 0.035(2) -0.0008(17) 0.0118(17) 0.0116(16)
C34 0.0312(18) 0.0288(18) 0.028(2) 0.0027(15) -0.0058(15) 0.0046(14)
C35 0.035(2) 0.0311(19) 0.042(2) 0.0115(17) -0.0097(18) 0.0076(16)
C36 0.0307(19) 0.0277(18) 0.051(3) 0.0079(18) 0.0066(18) 0.0106(14)
N1 0.063(2) 0.0375(19) 0.057(2) -0.0102(18) -0.001(2) 0.0058(17)
N6 0.0201(13) 0.0189(12) 0.0232(14) 0.0018(11) -0.0006(11) 0.0000(10)
N11 0.0154(12) 0.0150(12) 0.0179(13) 0.0011(10) -0.0001(10) 0.0000(9)
N21 0.0162(12) 0.0140(11) 0.0180(13) 0.0022(10) 0.0016(10) 0.0003(9)
O11 0.0188(10) 0.0192(10) 0.0168(11) -0.0019(9) 0.0001(9) -0.0052(8)
O21 0.0214(11) 0.0188(10) 0.0197(12) 0.0013(9) 0.0025(9) -0.0075(8)
O112 0.0149(9) 0.0134(9) 0.0146(10) 0.0015(8) -0.0004(8) -0.0027(7)
O121 0.0166(10) 0.0182(10) 0.0168(11) -0.0015(9) 0.0046(9) -0.0011(8)
O211 0.0225(11) 0.0214(11) 0.0153(11) 0.0021(9) -0.0001(9) -0.0063(8)
Fe1 0.0125(2) 0.0143(2) 0.0136(2) 0.00035(17) -0.00031(16) -0.00018(15)
Fe2 0.0160(2) 0.0140(2) 0.0148(2) 0.00124(17) -0.00003(17) -0.00214(16)

loop_
_atom_type_symbol
_atom_type_scat_dispersion_real
_atom_type_scat_dispersion_imag
_atom_type_scat_Cromer_Mann_a1
_atom_type_scat_Cromer_Mann_b1
_atom_type_scat_Cromer_Mann_a2
_atom_type_scat_Cromer_Mann_b2
_atom_type_scat_Cromer_Mann_a3
_atom_type_scat_Cromer_Mann_b3
_atom_type_scat_Cromer_Mann_a4
_atom_type_scat_Cromer_Mann_b4
_atom_type_scat_Cromer_Mann_c
_atom_type_scat_source
C 0.0033 0.0016 2.3100 20.8439 1.0200 10.2075 1.5886 0.5687 0.8650 51.6512 0.2156 'International Tables Vol C 4.2.6.8 and 6.1.1.4'
H 0.0000 0.0000 0.4930 10.5109 0.3229 26.1257 0.1402 3.1424 0.0408 57.7998 0.0030 'International Tables Vol C 4.2.6.8 and 6.1.1.4'
N 0.0061 0.0033 12.2126 0.0057 3.1322 9.8933 2.0125 28.9975 1.1663 0.5826 -11.5290 'International Tables Vol C 4.2.6.8 and 6.1.1.4'
O 0.0106 0.0060 3.0485 13.2771 2.2868 5.7011 1.5463 0.3239 0.8670 32.9089 0.2508 'International Tables Vol C 4.2.6.8 and 6.1.1.4'
Fe 0.3463 0.8444 11.7695 4.7611 7.3573 0.3072 3.5222 15.3535 2.3045 76.8805 1.0369 'International Tables Vol C 4.2.6.8 and 6.1.1.4'

loop_
_geom_angle_atom_site_label_1
_geom_angle_site_symmetry_1
_geom_angle_atom_site_label_2
_geom_angle_atom_site_label_3
_geom_angle_site_symmetry_3
_geom_angle
_geom_angle_publ_flag
C3 . C2 H21 . 118.8 no
C3 . C2 N1 . 124.3(4) yes
H21 . C2 N1 . 116.9 no
C2 . C3 C4 . 118.4(4) yes
C2 . C3 H31 . 120.7 no
C4 . C3 H31 . 120.9 no
C3 . C4 C5 . 118.2(4) yes
C3 . C4 H41 . 119.4 no
C5 . C4 H41 . 122.4 no
C4 . C5 C6 . 119.3(4) yes
C4 . C5 H51 . 120.4 no
C6 . C5 H51 . 120.3 no
C5 . C6 H61 . 119.7 no
C5 . C6 N1 . 124.1(4) yes
H61 . C6 N1 . 116.2 no
C12 . C11 H111 . 117.8 no
C12 . C11 N11 . 123.7(3) yes
H111 . C11 N11 . 118.5 no
C11 . C12 C13 . 117.8(3) yes
C11 . C12 C17 . 123.3(3) yes
C13 . C12 C17 . 118.9(3) yes
C12 . C13 C14 . 120.9(3) yes
C12 . C13 H131 . 119.0 no
C14 . C13 H131 . 120.0 no
C13 . C14 C15 . 119.9(3) yes
C13 . C14 H141 . 120.6 no
C15 . C14 H141 . 119.4 no
C14 . C15 C16 . 120.2(3) yes
C14 . C15 H151 . 119.9 no
C16 . C15 H151 . 119.9 no
C15 . C16 C17 . 120.6(3) yes
C15 . C16 H161 . 120.1 no
C17 . C16 H161 . 119.2 no
C12 . C17 C16 . 119.3(3) yes
C12 . C17 O121 . 121.4(2) yes
C16 . C17 O121 . 119.3(3) yes
C28 . C19 H191 . 118.7 no
C28 . C19 N6 . 123.0(3) yes
H191 . C19 N6 . 118.3 no
C22 . C21 H211 . 118.0 no
C22 . C21 N21 . 124.9(3) yes
H211 . C21 N21 . 117.1 no
C21 . C22 C23 . 117.0(3) yes
C21 . C22 C27 . 124.2(3) yes
C23 . C22 C27 . 118.8(3) yes
C22 . C23 C24 . 122.1(3) yes
C22 . C23 H231 . 118.0 no
C24 . C23 H231 . 119.9 no
C23 . C24 C25 . 119.0(3) yes
C23 . C24 H241 . 120.2 no
C25 . C24 H241 . 120.8 no
C24 . C25 C26 . 120.5(3) yes
C24 . C25 H251 . 120.0 no
C26 . C25 H251 . 119.4 no
C25 . C26 C27 . 121.4(3) yes
C25 . C26 H261 . 119.4 no
C27 . C26 H261 . 119.3 no
C22 . C27 C26 . 118.1(3) yes
C22 . C27 O21 . 122.5(3) yes
C26 . C27 O21 . 119.4(3) yes
C19 . C28 C36 . 118.8(3) yes
C19 . C28 H281 . 120.2 no
C36 . C28 H281 . 120.9 no
C35 . C34 H341 . 119.3 no
C35 . C34 N6 . 123.3(3) yes
H341 . C34 N6 . 117.4 no
C34 . C35 C36 . 118.4(3) yes
C34 . C35 H351 . 119.9 no
C36 . C35 H351 . 121.7 no
C28 . C36 C35 . 119.0(3) yes
C28 . C36 H361 . 119.8 no
C35 . C36 H361 . 121.2 no
C2 . N1 C6 . 115.6(4) yes
C19 . N6 C34 . 117.4(3) yes
C19 . N6 Fe2 . 125.3(2) yes
C34 . N6 Fe2 . 117.1(2) yes
Fe1 11_454 N11 C11 . 124.29(19) yes
Fe1 11_454 N11 O11 . 121.39(17) yes
C11 . N11 O11 . 114.1(2) yes
C21 . N21 O211 . 114.4(2) yes
C21 . N21 Fe2 . 125.3(2) yes
O211 . N21 Fe2 . 120.25(16) yes
N11 . O11 Fe2 11_454 117.41(16) yes
C27 . O21 Fe2 . 133.2(2) yes
Fe1 11_454 O112 Fe1 6_455 95.68(7) yes
Fe1 11_454 O112 Fe1 . 93.55(7) yes
Fe1 6_455 O112 Fe1 . 105.66(8) yes
Fe1 11_454 O112 Fe2 . 102.86(8) yes
Fe1 6_455 O112 Fe2 . 124.16(9) yes
Fe1 . O112 Fe2 . 124.76(10) yes
C17 . O121 Fe1 11_454 124.17(17) yes
C17 . O121 Fe2 . 123.86(17) yes
Fe1 11_454 O121 Fe2 . 103.46(8) yes
N21 . O211 Fe1 6_455 120.59(16) yes
N11 11_454 Fe1 O112 11_454 107.62(8) yes
N11 11_454 Fe1 Fe1 11_454 87.14(6) yes
O112 11_454 Fe1 Fe1 11_454 39.50(5) yes
N11 11_454 Fe1 O112 16_444 163.92(8) yes
O112 11_454 Fe1 O112 16_444 75.64(7) yes
Fe1 11_454 Fe1 O112 16_444 86.07(5) yes
N11 11_454 Fe1 O121 11_454 82.59(8) yes
O112 11_454 Fe1 O121 11_454 73.95(7) yes
Fe1 11_454 Fe1 O121 11_454 104.23(6) yes
O112 16_444 Fe1 O121 11_454 113.22(8) yes
N11 11_454 Fe1 O112 . 82.11(8) yes
O112 11_454 Fe1 O112 . 84.07(7) yes
Fe1 11_454 Fe1 O112 . 46.95(5) yes
O112 16_444 Fe1 O112 . 82.60(8) yes
O121 11_454 Fe1 O112 . 147.87(8) yes
N11 11_454 Fe1 O211 16_444 89.98(8) yes
O112 11_454 Fe1 O211 16_444 160.79(8) yes
Fe1 11_454 Fe1 O211 16_444 153.45(6) yes
O112 16_444 Fe1 O211 16_444 89.61(8) yes
O121 11_454 Fe1 O211 16_444 101.55(8) yes
N11 11_454 Fe1 Fe1 6_455 119.16(6) yes
O112 11_454 Fe1 Fe1 6_455 80.19(5) yes
Fe1 11_454 Fe1 Fe1 6_455 60.909(7) yes
O112 16_444 Fe1 Fe1 6_455 45.11(5) yes
O121 11_454 Fe1 Fe1 6_455 150.56(6) yes
N11 11_454 Fe1 Fe1 16_444 145.52(6) yes
O112 11_454 Fe1 Fe1 16_444 39.21(5) yes
Fe1 11_454 Fe1 Fe1 16_444 60.909(7) yes
O112 16_444 Fe1 Fe1 16_444 36.63(5) yes
O121 11_454 Fe1 Fe1 16_444 92.53(6) yes
N11 11_454 Fe1 Fe2 . 55.84(6) yes
O112 11_454 Fe1 Fe2 . 99.27(5) yes
Fe1 11_454 Fe1 Fe2 . 59.942(14) yes
O112 16_444 Fe1 Fe2 . 108.29(5) yes
O121 11_454 Fe1 Fe2 . 134.26(6) yes
O112 . Fe1 O211 16_444 106.51(8) yes
O112 . Fe1 Fe1 6_455 37.71(5) yes
O211 16_444 Fe1 Fe1 6_455 98.23(6) yes
O112 . Fe1 Fe1 16_444 84.46(5) yes
O211 16_444 Fe1 Fe1 16_444 124.33(6) yes
Fe1 6_455 Fe1 Fe1 16_444 58.181(15) yes
O112 . Fe1 Fe2 . 27.33(5) yes
O211 16_444 Fe1 Fe2 . 97.01(6) yes
Fe1 6_455 Fe1 Fe2 . 63.331(12) yes
Fe1 16_444 Fe1 Fe2 . 110.570(13) yes
N6 . Fe2 N21 . 86.70(9) yes
N6 . Fe2 O121 . 170.93(9) yes
N21 . Fe2 O121 . 87.47(8) yes
N6 . Fe2 O11 11_454 89.76(9) yes
N21 . Fe2 O11 11_454 174.51(9) yes
O121 . Fe2 O11 11_454 95.52(8) yes
N6 . Fe2 O112 . 95.00(9) yes
N21 . Fe2 O112 . 84.88(8) yes
O121 . Fe2 O112 . 77.56(8) yes
O11 11_454 Fe2 O112 . 91.26(8) yes
N6 . Fe2 O21 . 91.25(9) yes
N21 . Fe2 O21 . 87.81(9) yes
O121 . Fe2 O21 . 95.46(8) yes
O11 11_454 Fe2 O21 . 96.47(8) yes
O112 . Fe2 O21 . 170.09(8) yes
N6 . Fe2 Fe1 . 85.65(6) yes
N21 . Fe2 Fe1 . 110.52(6) yes
O121 . Fe2 Fe1 . 89.90(5) yes
O11 11_454 Fe2 Fe1 . 64.97(6) yes
O112 . Fe2 Fe1 . 27.91(5) yes
O21 . Fe2 Fe1 . 161.15(6) yes

loop_
_geom_bond_atom_site_label_1
_geom_bond_atom_site_label_2
_geom_bond_site_symmetry_2
_geom_bond_distance
_geom_bond_publ_flag
C2 C3 . 1.359(6) yes
C2 H21 . 0.917 no
C2 N1 . 1.333(5) yes
C3 C4 . 1.378(5) yes
C3 H31 . 0.907 no
C4 C5 . 1.361(5) yes
C4 H41 . 0.934 no
C5 C6 . 1.356(5) yes
C5 H51 . 0.935 no
C6 H61 . 0.933 no
C6 N1 . 1.330(4) yes
C11 C12 . 1.455(4) yes
C11 H111 . 0.909 no
C11 N11 . 1.288(3) yes
C12 C13 . 1.403(4) yes
C12 C17 . 1.402(4) yes
C13 C14 . 1.376(4) yes
C13 H131 . 0.913 no
C14 C15 . 1.381(4) yes
C14 H141 . 0.925 no
C15 C16 . 1.381(4) yes
C15 H151 . 0.916 no
C16 C17 . 1.394(4) yes
C16 H161 . 0.918 no
C17 O121 . 1.355(3) yes
C19 C28 . 1.375(4) yes
C19 H191 . 0.920 no
C19 N6 . 1.336(4) yes
C21 C22 . 1.446(4) yes
C21 H211 . 0.929 no
C21 N21 . 1.289(3) yes
C22 C23 . 1.405(4) yes
C22 C27 . 1.419(4) yes
C23 C24 . 1.367(4) yes
C23 H231 . 0.922 no
C24 C25 . 1.391(5) yes
C24 H241 . 0.925 no
C25 C26 . 1.381(4) yes
C25 H251 . 0.927 no
C26 C27 . 1.403(4) yes
C26 H261 . 0.913 no
C27 O21 . 1.321(3) yes
C28 C36 . 1.377(5) yes
C28 H281 . 0.918 no
C34 C35 . 1.385(4) yes
C34 H341 . 0.914 no
C34 N6 . 1.328(4) yes
C35 C36 . 1.370(5) yes
C35 H351 . 0.936 no
C36 H361 . 0.928 no
N6 Fe2 . 2.216(2) yes
N11 Fe1 11_454 2.183(2) yes
N11 O11 . 1.372(3) yes
N21 O211 . 1.374(3) yes
N21 Fe2 . 2.145(2) yes
O11 Fe2 11_454 1.926(2) yes
O21 Fe2 . 1.9021(19) yes
O112 Fe1 11_454 2.2308(18) yes
O112 Fe1 6_455 1.9904(19) yes
O112 Fe1 . 1.9415(18) yes
O112 Fe2 . 1.9044(18) yes
O121 Fe1 11_454 1.9819(19) yes
O121 Fe2 . 2.1426(19) yes
O211 Fe1 6_455 1.9280(19) yes
Fe1 Fe1 11_454 3.0468(8) yes
Fe1 Fe1 6_455 3.1333(7) yes
Fe1 Fe1 16_444 3.1333(7) yes
Fe1 Fe2 . 3.4077(5) yes
